data_7050680
loop_
_publ_author_name
'Wong, Wai-Kwok'
'Liang, Hongze'
'Wong, Wai-Yeung'
'Cai, Zongwei'
'Li, King-Fai'
'Cheah, Kok-Wai'

_publ_section_title
;
 Synthesis and near-infrared luminescence of 3d-4f bi-metallic Schiff
 base complexes
;
_journal_issue 3
_journal_name_full 'New Journal of Chemistry'
_journal_page_first 275
_journal_paper_doi 10.1039/b104175b
_journal_volume 26
_journal_year 2002
_chemical_formula_moiety 'C18 H20 Ho N5 O14 Zn '
_chemical_formula_sum 'C18 H20 Ho N5 O14 Zn'
_chemical_formula_weight 760.69
_space_group_IT_number 14
_symmetry_cell_setting monoclinic
_symmetry_Int_Tables_number 14
_symmetry_space_group_name_Hall '-P 2yn'
_symmetry_space_group_name_H-M 'P 1 21/n 1'
_audit_creation_date 'Wed Jan  8 17:53:34 1997'
_audit_creation_method 'from TEXRAY.INF file'
_cell_angle_alpha 90
_cell_angle_beta 91.99(2)
_cell_angle_gamma 90
_cell_formula_units_Z 4
_cell_length_a 7.810(2)
_cell_length_b 19.273(2)
_cell_length_c 16.189(3)
_cell_measurement_reflns_used 25
_cell_measurement_temperature 298.2
_cell_measurement_theta_max 16.5
_cell_measurement_theta_min 13.2
_cell_volume 2435.3(8)
_computing_cell_refinement 'MSC/AFC Diffractometer Control'
_computing_data_collection 'MSC/AFC Diffractometer Control'
_computing_data_reduction teXsan
_computing_publication_material teXsan
_computing_structure_refinement teXsan
_computing_structure_solution 'SIR 92'
_diffrn_ambient_temperature 298.2
_diffrn_measurement_device AFC7R
_diffrn_measurement_method 'omega/2-theta scans'
_diffrn_orient_matrix_UB_11 0.09447
_diffrn_orient_matrix_UB_12 -0.03476
_diffrn_orient_matrix_UB_13 -0.00382
_diffrn_orient_matrix_UB_21 0.08654
_diffrn_orient_matrix_UB_22 0.03801
_diffrn_orient_matrix_UB_23 0.00665
_diffrn_orient_matrix_UB_31 0.00098
_diffrn_orient_matrix_UB_32 -0.00628
_diffrn_orient_matrix_UB_33 0.06133
_diffrn_radiation_monochromator graphite
_diffrn_radiation_source 'X-ray tube'
_diffrn_radiation_type MoKalpha
_diffrn_radiation_wavelength 0.7107
_diffrn_reflns_av_R_equivalents 4.82
_diffrn_reflns_limit_h_max 8
_diffrn_reflns_limit_h_min 0
_diffrn_reflns_limit_k_max 20
_diffrn_reflns_limit_k_min 0
_diffrn_reflns_limit_l_max 17
_diffrn_reflns_limit_l_min -17
_diffrn_reflns_number 3603
_diffrn_reflns_theta_max 22.50
_diffrn_reflns_theta_min 1.0
_diffrn_standards_decay_% -1.55
_diffrn_standards_interval_count 250
_diffrn_standards_number 3
_exptl_absorpt_coefficient_mu 4.297
_exptl_absorpt_correction_T_max 1.000
_exptl_absorpt_correction_T_min 0.729
_exptl_absorpt_correction_type empirical
_exptl_absorpt_process_details psi-scan
_exptl_crystal_colour colorless
_exptl_crystal_density_diffrn 2.075
_exptl_crystal_description block
_exptl_crystal_F_000 1488.00
_exptl_crystal_size_max 0.290
_exptl_crystal_size_mid 0.260
_exptl_crystal_size_min 0.250
_refine_diff_density_max 1.07
_refine_diff_density_min -0.95
_refine_ls_extinction_method none
_refine_ls_goodness_of_fit_obs 1.235
_refine_ls_hydrogen_treatment noref
_refine_ls_matrix_type full
_refine_ls_number_parameters 352
_refine_ls_number_reflns 2563
_refine_ls_number_restraints 0
_refine_ls_R_factor_obs 0.0326
_refine_ls_shift/esd_max 0.0006
_refine_ls_structure_factor_coef F
_refine_ls_weighting_scheme sigma
_refine_ls_wR_factor_obs 0.0367
_reflns_number_observed 2563
_reflns_number_total 3322
_reflns_observed_criterion 1.50
_cod_data_source_file b104175b.txt
_cod_data_source_block 1
_cod_depositor_comments
;
The following automatic conversions were performed:

'_atom_site_thermal_displace_type' tag value 'Uij' was replaced with
'Uani' value 59 times.

Automatic conversion script
Id: cif_fix_values 1646 2011-03-28 12:23:43Z adriana 
;
_cod_original_cell_volume 2435.2(7)
_cod_original_sg_symbol_H-M 'P 21/n     '
_cod_original_formula_sum 'C18 H20 Ho N5 O14 Zn '
_cod_database_code 7050680

loop_
_symmetry_equiv_pos_as_xyz
'   +x,   +y,   +z'
1/2-x,1/2+y,1/2-z
'   -x,   -y,   -z'
1/2+x,1/2-y,1/2+z

loop_
_atom_site_aniso_label
_atom_site_aniso_U_11
_atom_site_aniso_U_22
_atom_site_aniso_U_33
_atom_site_aniso_U_12
_atom_site_aniso_U_13
_atom_site_aniso_U_23
Ho 0.0327(2) 0.0260(2) 0.0307(2) -0.0006(2) -0.0040(2) -0.0015(2)
Zn 0.0363(5) 0.0271(5) 0.0308(5) -0.0023(4) -0.0046(4) -0.0007(4)
O(1) 0.061(4) 0.037(3) 0.028(3) -0.004(3) -0.001(3) -0.004(2)
O(2) 0.039(3) 0.029(3) 0.026(3) 0.005(2) -0.009(2) 0.002(2)
O(3) 0.049(3) 0.029(3) 0.031(3) -0.016(3) 0.001(2) 0.003(2)
O(4) 0.046(3) 0.022(3) 0.039(3) -0.015(2) -0.003(3) 0.002(2)
O(5) 0.050(4) 0.052(4) 0.070(4) -0.012(3) -0.003(3) -0.014(3)
O(6) 0.094(6) 0.066(5) 0.116(7) 0.026(5) 0.015(5) 0.009(5)
O(7) 0.041(4) 0.072(5) 0.118(6) -0.006(4) 0.023(4) -0.027(4)
O(8) 0.042(3) 0.046(4) 0.048(4) -0.003(3) 0.005(3) 0.008(3)
O(9) 0.033(3) 0.058(4) 0.049(3) 0.002(3) 0.004(3) 0.010(3)
O(10) 0.031(3) 0.059(4) 0.101(5) 0.001(3) -0.004(3) 0.003(4)
O(11) 0.047(4) 0.049(4) 0.067(4) 0.002(3) -0.012(3) -0.018(3)
O(12) 0.048(4) 0.051(4) 0.071(4) -0.003(3) -0.001(3) -0.027(3)
O(13) 0.085(5) 0.045(4) 0.072(5) -0.015(4) -0.003(4) -0.031(4)
O(14) 0.030(3) 0.035(3) 0.081(4) 0.000(3) 0.003(3) -0.011(3)
N(1) 0.043(4) 0.029(4) 0.040(4) -0.002(3) -0.006(3) 0.001(3)
N(2) 0.041(4) 0.029(4) 0.035(4) -0.004(3) 0.000(3) -0.004(3)
N(3) 0.046(5) 0.052(5) 0.034(4) 0.004(4) -0.002(3) -0.009(4)
N(4) 0.031(4) 0.028(4) 0.064(5) 0.002(3) -0.004(4) -0.014(4)
N(5) 0.059(5) 0.031(4) 0.040(4) -0.003(4) -0.005(4) -0.002(3)
C(1) 0.064(6) 0.046(6) 0.039(5) -0.005(5) -0.008(4) -0.006(4)
C(2) 0.043(5) 0.039(5) 0.030(4) -0.008(4) -0.004(4) 0.007(4)
C(3) 0.060(6) 0.055(6) 0.035(5) -0.015(5) -0.017(4) 0.008(4)
C(4) 0.060(6) 0.049(6) 0.042(5) 0.002(5) -0.015(4) 0.015(4)
C(5) 0.049(5) 0.031(5) 0.053(5) 0.003(4) -0.002(4) 0.011(4)
C(6) 0.035(4) 0.020(4) 0.050(5) 0.001(3) -0.007(4) 0.005(4)
C(7) 0.024(4) 0.042(5) 0.031(4) -0.008(4) -0.004(3) 0.007(4)
C(8) 0.038(5) 0.023(5) 0.068(6) 0.005(4) -0.007(4) 0.005(4)
C(9) 0.069(6) 0.037(5) 0.045(5) 0.011(5) -0.001(5) -0.011(4)
C(10) 0.051(5) 0.037(5) 0.047(5) -0.001(4) 0.000(4) -0.007(4)
C(11) 0.039(5) 0.038(5) 0.035(5) 0.003(4) -0.002(4) -0.013(4)
C(12) 0.039(4) 0.034(5) 0.027(4) 0.004(4) -0.003(3) 0.001(3)
C(13) 0.059(6) 0.040(6) 0.028(4) 0.018(4) 0.003(4) 0.002(4)
C(14) 0.058(6) 0.047(6) 0.044(5) 0.008(5) 0.010(4) 0.014(4)
C(15) 0.049(5) 0.031(5) 0.048(5) -0.001(4) 0.006(4) 0.014(4)
C(16) 0.025(4) 0.038(5) 0.035(5) -0.001(4) -0.003(3) 0.000(4)
C(17) 0.019(4) 0.039(5) 0.034(4) 0.003(4) 0.000(3) 0.005(4)
C(18) 0.125(10) 0.037(6) 0.060(7) -0.025(6) -0.002(6) 0.008(5)

loop_
_atom_site_label
_atom_site_fract_x
_atom_site_fract_y
_atom_site_fract_z
_atom_site_U_iso_or_equiv
_atom_site_thermal_displace_type
_atom_site_calc_flag
_atom_site_calc_attached_atom
Ho 0.05564(4) 0.16325(2) 0.71411(2) 0.0299(1) Uani ? ?
Zn 0.1824(1) 0.31493(4) 0.81089(5) 0.0315(2) Uani ? ?
O(1) 0.0658(7) 0.2095(3) 0.5680(3) 0.042(2) Uani ? ?
O(2) 0.1018(6) 0.2786(2) 0.6999(3) 0.032(1) Uani ? ?
O(3) 0.0931(7) 0.2184(2) 0.8389(3) 0.036(2) Uani ? ?
O(4) -0.0450(6) 0.0980(2) 0.8358(3) 0.036(2) Uani ? ?
O(5) 0.4412(7) 0.2892(3) 0.8022(4) 0.058(2) Uani ? ?
O(6) 0.4494(10) 0.3977(4) 0.7815(5) 0.092(3) Uani ? ?
O(7) 0.6784(8) 0.3383(3) 0.7778(5) 0.077(3) Uani ? ?
O(8) 0.3618(7) 0.1636(3) 0.6900(3) 0.045(2) Uani ? ?
O(9) 0.2851(7) 0.0953(3) 0.7872(3) 0.047(2) Uani ? ?
O(10) 0.5533(7) 0.1090(3) 0.7648(4) 0.064(2) Uani ? ?
O(11) 0.1078(8) 0.0564(3) 0.6370(4) 0.055(2) Uani ? ?
O(12) -0.1536(7) 0.0878(3) 0.6450(4) 0.057(2) Uani ? ?
O(13) -0.0964(9) -0.0074(3) 0.5805(4) 0.067(2) Uani ? ?
O(14) -0.2198(6) 0.2094(3) 0.7185(4) 0.049(2) Uani ? ?
N(1) 0.0641(8) 0.4064(3) 0.7846(4) 0.037(2) Uani ? ?
N(2) 0.1400(8) 0.3457(3) 0.9287(4) 0.035(2) Uani ? ?
N(3) 0.5223(9) 0.3405(4) 0.7867(4) 0.044(2) Uani ? ?
N(4) 0.4038(8) 0.1220(3) 0.7475(5) 0.041(2) Uani ? ?
N(5) -0.0508(10) 0.0439(4) 0.6186(4) 0.044(2) Uani ? ?
C(1) 0.103(1) 0.1724(4) 0.4936(5) 0.050(3) Uani ? ?
C(2) 0.031(1) 0.2805(4) 0.5591(4) 0.037(2) Uani ? ?
C(3) -0.018(1) 0.3139(5) 0.4868(5) 0.050(3) Uani ? ?
C(4) -0.050(1) 0.3850(5) 0.4905(5) 0.051(3) Uani ? ?
C(5) -0.039(1) 0.4203(4) 0.5638(5) 0.044(3) Uani ? ?
C(6) 0.0123(9) 0.3869(4) 0.6370(5) 0.035(2) Uani ? ?
C(7) 0.0508(9) 0.3165(4) 0.6348(4) 0.032(2) Uani ? ?
C(8) 0.0105(10) 0.4274(4) 0.7133(5) 0.043(3) Uani ? ?
C(9) 0.033(1) 0.4488(4) 0.8587(5) 0.051(3) Uani ? ?
C(10) 0.145(1) 0.4211(4) 0.9317(5) 0.045(3) Uani ? ?
C(11) 0.0854(10) 0.3094(4) 0.9876(5) 0.037(2) Uani ? ?
C(12) 0.0478(10) 0.2358(4) 0.9845(4) 0.033(2) Uani ? ?
C(13) -0.006(1) 0.2036(4) 1.0576(5) 0.042(3) Uani ? ?
C(14) -0.062(1) 0.1373(5) 1.0584(5) 0.050(3) Uani ? ?
C(15) -0.079(1) 0.0997(4) 0.9855(5) 0.043(3) Uani ? ?
C(16) -0.0289(9) 0.1296(4) 0.9138(4) 0.033(2) Uani ? ?
C(17) 0.0413(8) 0.1961(4) 0.9115(4) 0.030(2) Uani ? ?
C(18) -0.071(2) 0.0238(5) 0.8349(6) 0.074(4) Uani ? ?
H(1) 0.1246 0.1250 0.5065 0.0600 Uani ? ?
H(2) 0.0077 0.1755 0.4556 0.0600 Uani ? ?
H(3) 0.2010 0.1920 0.4696 0.0600 Uani ? ?
H(4) -0.0299 0.2892 0.4361 0.0604 Uani ? ?
H(5) -0.0802 0.4094 0.4411 0.0609 Uani ? ?
H(6) -0.0661 0.4683 0.5649 0.0530 Uani ? ?
H(7) -0.0340 0.4732 0.7096 0.0518 Uani ? ?
H(8) 0.0609 0.4958 0.8481 0.0609 Uani ? ?
H(9) -0.0850 0.4457 0.8716 0.0609 Uani ? ?
H(10) 0.2593 0.4369 0.9270 0.0535 Uani ? ?
H(11) 0.1012 0.4370 0.9824 0.0535 Uani ? ?
H(12) 0.0677 0.3326 1.0384 0.0445 Uani ? ?
H(13) -0.0018 0.2293 1.1076 0.0508 Uani ? ?
H(14) -0.0905 0.1164 1.1092 0.0595 Uani ? ?
H(15) -0.1254 0.0540 0.9854 0.0511 Uani ? ?
H(16) -0.1717 0.0128 0.8632 0.0893 Uani ? ?
H(17) 0.0249 0.0017 0.8615 0.0893 Uani ? ?
H(18) -0.0822 0.0081 0.7793 0.0893 Uani ? ?
H(19) -0.2973 0.1652 0.7231 0.0518 Uani ? ?
H(20) -0.2512 0.2619 0.7424 0.0518 Uani ? ?

loop_
_atom_type_symbol
_atom_type_oxidation_number
_atom_type_number_in_cell
_atom_type_scat_dispersion_real
_atom_type_scat_dispersion_imag
_atom_type_scat_source
Zn 0 4 0.284 1.430 'International Tables'
Ho 0 4 -0.218 4.678 'International Tables'
O 0 56 0.011 0.006 'International Tables'
N 0 20 0.006 0.003 'International Tables'
C 0 72 0.003 0.002 'International Tables'
H 0 80 0.000 0.000 'International Tables'

loop_
_geom_angle_atom_site_label_1
_geom_angle_atom_site_label_2
_geom_angle_atom_site_label_3
_geom_angle
_geom_angle_site_symmetry_1
_geom_angle_site_symmetry_2
_geom_angle_site_symmetry_3
_geom_angle_publ_flag
O(1) Ho O(2) 63.2(2) ? ? ? yes
O(1) Ho O(3) 130.7(2) ? ? ? yes
O(1) Ho O(4) 159.9(2) ? ? ? yes
O(1) Ho O(8) 77.7(2) ? ? ? yes
O(1) Ho O(9) 125.8(2) ? ? ? yes
O(1) Ho O(11) 79.0(2) ? ? ? yes
O(1) Ho O(12) 79.8(2) ? ? ? yes
O(1) Ho O(14) 87.3(2) ? ? ? yes
O(2) Ho O(3) 67.6(2) ? ? ? yes
O(2) Ho O(4) 129.2(2) ? ? ? yes
O(2) Ho O(8) 79.7(2) ? ? ? yes
O(2) Ho O(9) 116.8(2) ? ? ? yes
O(2) Ho O(11) 138.0(2) ? ? ? yes
O(2) Ho O(12) 130.3(2) ? ? ? yes
O(2) Ho O(14) 77.2(2) ? ? ? yes
O(3) Ho O(4) 64.6(2) ? ? ? yes
O(3) Ho O(8) 92.5(2) ? ? ? yes
O(3) Ho O(9) 75.9(2) ? ? ? yes
O(3) Ho O(11) 145.1(2) ? ? ? yes
O(3) Ho O(12) 138.3(2) ? ? ? yes
O(3) Ho O(14) 83.4(2) ? ? ? yes
O(4) Ho O(8) 117.8(2) ? ? ? yes
O(4) Ho O(9) 66.4(2) ? ? ? yes
O(4) Ho O(11) 92.4(2) ? ? ? yes
O(4) Ho O(12) 80.6(2) ? ? ? yes
O(4) Ho O(14) 81.4(2) ? ? ? yes
O(8) Ho O(9) 51.8(2) ? ? ? yes
O(8) Ho O(11) 74.9(2) ? ? ? yes
O(8) Ho O(12) 125.1(2) ? ? ? yes
O(8) Ho O(14) 156.3(2) ? ? ? yes
O(9) Ho O(11) 70.7(2) ? ? ? yes
O(9) Ho O(12) 111.5(2) ? ? ? yes
O(9) Ho O(14) 146.9(2) ? ? ? yes
O(11) Ho O(12) 52.0(2) ? ? ? yes
O(11) Ho O(14) 120.4(2) ? ? ? yes
O(12) Ho O(14) 68.6(2) ? ? ? yes
O(2) Zn O(3) 77.4(2) ? ? ? yes
O(2) Zn O(5) 97.5(2) ? ? ? yes
O(2) Zn N(1) 89.4(2) ? ? ? yes
O(2) Zn N(2) 152.0(2) ? ? ? yes
O(3) Zn O(5) 97.9(2) ? ? ? yes
O(3) Zn N(1) 132.9(2) ? ? ? yes
O(3) Zn N(2) 89.4(2) ? ? ? yes
O(5) Zn N(1) 128.8(3) ? ? ? yes
O(5) Zn N(2) 108.7(2) ? ? ? yes
N(1) Zn N(2) 81.7(2) ? ? ? yes
Ho O(1) C(1) 128.4(5) ? ? ? yes
Ho O(1) C(2) 115.3(4) ? ? ? yes
C(1) O(1) C(2) 116.3(6) ? ? ? yes
Ho O(2) Zn 107.3(2) ? ? ? yes
Ho O(2) C(7) 125.0(4) ? ? ? yes
Zn O(2) C(7) 126.4(5) ? ? ? yes
Ho O(3) Zn 105.1(2) ? ? ? yes
Ho O(3) C(17) 126.6(4) ? ? ? yes
Zn O(3) C(17) 127.5(5) ? ? ? yes
Ho O(4) C(16) 118.2(4) ? ? ? yes
Ho O(4) C(18) 122.7(5) ? ? ? yes
C(16) O(4) C(18) 116.5(6) ? ? ? yes
Zn O(5) N(3) 109.6(5) ? ? ? yes
Ho O(8) N(4) 96.4(4) ? ? ? yes
Ho O(9) N(4) 94.3(4) ? ? ? yes
Ho O(11) N(5) 95.7(4) ? ? ? yes
Ho O(12) N(5) 97.6(5) ? ? ? yes
Zn N(1) C(8) 126.6(6) ? ? ? yes
Zn N(1) C(9) 113.4(5) ? ? ? yes
C(8) N(1) C(9) 119.9(7) ? ? ? yes
Zn N(2) C(10) 108.5(5) ? ? ? yes
Zn N(2) C(11) 127.9(5) ? ? ? yes
C(10) N(2) C(11) 122.3(7) ? ? ? yes
O(5) N(3) O(6) 119.9(8) ? ? ? yes
O(5) N(3) O(7) 121.7(8) ? ? ? yes
O(6) N(3) O(7) 118.4(8) ? ? ? yes
O(8) N(4) O(9) 117.3(6) ? ? ? yes
O(8) N(4) O(10) 121.5(7) ? ? ? yes
O(9) N(4) O(10) 121.2(7) ? ? ? yes
O(11) N(5) O(12) 114.7(6) ? ? ? yes
O(11) N(5) O(13) 122.3(7) ? ? ? yes
O(12) N(5) O(13) 123.0(8) ? ? ? yes
O(1) C(2) C(3) 126.1(7) ? ? ? yes
O(1) C(2) C(7) 112.0(6) ? ? ? yes
C(3) C(2) C(7) 121.9(8) ? ? ? yes
C(2) C(3) C(4) 117.8(8) ? ? ? yes
C(3) C(4) C(5) 121.3(8) ? ? ? yes
C(4) C(5) C(6) 121.0(8) ? ? ? yes
C(5) C(6) C(7) 119.0(7) ? ? ? yes
C(5) C(6) C(8) 117.4(7) ? ? ? yes
C(7) C(6) C(8) 123.4(7) ? ? ? yes
O(2) C(7) C(2) 116.1(7) ? ? ? yes
O(2) C(7) C(6) 125.0(7) ? ? ? yes
C(2) C(7) C(6) 118.9(7) ? ? ? yes
N(1) C(8) C(6) 125.5(7) ? ? ? yes
N(1) C(9) C(10) 108.9(7) ? ? ? yes
N(2) C(10) C(9) 107.8(6) ? ? ? yes
N(2) C(11) C(12) 125.9(7) ? ? ? yes
C(11) C(12) C(13) 117.8(7) ? ? ? yes
C(11) C(12) C(17) 124.2(7) ? ? ? yes
C(13) C(12) C(17) 117.5(7) ? ? ? yes
C(12) C(13) C(14) 122.0(8) ? ? ? yes
C(13) C(14) C(15) 120.5(8) ? ? ? yes
C(14) C(15) C(16) 118.6(8) ? ? ? yes
O(4) C(16) C(15) 124.1(7) ? ? ? yes
O(4) C(16) C(17) 113.5(6) ? ? ? yes
C(15) C(16) C(17) 122.4(7) ? ? ? yes
O(3) C(17) C(12) 124.3(7) ? ? ? yes
O(3) C(17) C(16) 116.9(7) ? ? ? yes
C(12) C(17) C(16) 118.7(7) ? ? ? yes

loop_
_geom_bond_atom_site_label_1
_geom_bond_atom_site_label_2
_geom_bond_distance
_geom_bond_site_symmetry_1
_geom_bond_site_symmetry_2
_geom_bond_publ_flag
Ho O(1) 2.531(5) ? ? yes
Ho O(2) 2.266(5) ? ? yes
Ho O(3) 2.293(5) ? ? yes
Ho O(4) 2.487(5) ? ? yes
Ho O(8) 2.436(5) ? ? yes
Ho O(9) 2.485(5) ? ? yes
Ho O(11) 2.449(6) ? ? yes
Ho O(12) 2.431(6) ? ? yes
Ho O(14) 2.331(5) ? ? yes
Zn O(2) 2.009(4) ? ? yes
Zn O(3) 2.043(5) ? ? yes
Zn O(5) 2.091(6) ? ? yes
Zn N(1) 2.029(6) ? ? yes
Zn N(2) 2.035(6) ? ? yes
O(1) C(1) 1.440(9) ? ? yes
O(1) C(2) 1.402(9) ? ? yes
O(2) C(7) 1.331(8) ? ? yes
O(3) C(17) 1.328(8) ? ? yes
O(4) C(16) 1.404(8) ? ? yes
O(4) C(18) 1.444(10) ? ? yes
O(5) N(3) 1.206(9) ? ? yes
O(6) N(3) 1.242(9) ? ? yes
O(7) N(3) 1.233(9) ? ? yes
O(8) N(4) 1.263(8) ? ? yes
O(9) N(4) 1.256(8) ? ? yes
O(10) N(4) 1.217(8) ? ? yes
O(11) N(5) 1.287(8) ? ? yes
O(12) N(5) 1.252(8) ? ? yes
O(13) N(5) 1.212(8) ? ? yes
N(1) C(8) 1.280(9) ? ? yes
N(1) C(9) 1.479(10) ? ? yes
N(2) C(10) 1.456(10) ? ? yes
N(2) C(11) 1.268(10) ? ? yes
C(2) C(3) 1.38(1) ? ? yes
C(2) C(7) 1.41(1) ? ? yes
C(3) C(4) 1.39(1) ? ? yes
C(4) C(5) 1.37(1) ? ? yes
C(5) C(6) 1.39(1) ? ? yes
C(6) C(7) 1.39(1) ? ? yes
C(6) C(8) 1.46(1) ? ? yes
C(9) C(10) 1.54(1) ? ? yes
C(11) C(12) 1.45(1) ? ? yes
C(12) C(13) 1.41(1) ? ? yes
C(12) C(17) 1.406(10) ? ? yes
C(13) C(14) 1.35(1) ? ? yes
C(14) C(15) 1.39(1) ? ? yes
C(15) C(16) 1.37(1) ? ? yes
C(16) C(17) 1.39(1) ? ? yes
